data_8102782
loop_
_publ_author_name
'Ismail Warad'
'Mohammed Ghazzali'
'Saud Al-Resayes'
'Khalid Al-Farhan'
'Zied Al-Othman'

_publ_section_title
;
 Crystal structure of
 N-[(methylsulfonyl)oxy]-N-((E)-2-(methylsulfonyl)oxy]imino-1,2-diphenylethylidene)amine,
 C16H16N2O6S2
;
_journal_issue 3
_journal_name_full 'Zeitschrift f\"ur Kristallographie - New Crystal Structures'
_journal_page_first 611
_journal_volume 225
_journal_year 2010
_chemical_formula_moiety 'C16 H16 N2 O6 S2 '
_chemical_formula_sum 'C16 H16 N2 O6 S2'
_chemical_formula_weight 396.43
_chemical_melting_point 373
_space_group_IT_number 2
_symmetry_cell_setting triclinic
_symmetry_Int_Tables_number 2
_symmetry_space_group_name_Hall '-P 1'
_symmetry_space_group_name_H-M 'P -1'
_cell_angle_alpha 93.933(9)
_cell_angle_beta 90.198(11)
_cell_angle_gamma 106.375(9)
_cell_formula_units_Z 1
_cell_length_a 5.392(2)
_cell_length_b 9.300(4)
_cell_length_c 9.420(4)
_cell_measurement_reflns_used 4430
_cell_measurement_temperature 293
_cell_measurement_theta_max 27.7
_cell_measurement_theta_min 3.0
_cell_volume 452.0(3)
_computing_cell_refinement PROCESS-AUTO
_computing_data_collection PROCESS-AUTO
_computing_data_reduction CrystalStructure
_computing_publication_material 'CrystalStructure 3.8'
_computing_structure_refinement SHELXL
_computing_structure_solution SHELXS97
_diffrn_ambient_temperature 293
_diffrn_detector_area_resol_mean 10.00
_diffrn_measured_fraction_theta_full 0.999
_diffrn_measured_fraction_theta_max 0.999
_diffrn_measurement_device_type 'Rigaku RAXIS-RAPID'
_diffrn_measurement_method \w
_diffrn_radiation_type 'Mo K\a'
_diffrn_radiation_wavelength 0.71075
_diffrn_reflns_limit_h_max 0
_diffrn_reflns_limit_h_min -6
_diffrn_reflns_limit_k_max 12
_diffrn_reflns_limit_k_min -11
_diffrn_reflns_limit_l_max 12
_diffrn_reflns_limit_l_min -12
_diffrn_reflns_number 2059
_diffrn_reflns_theta_full 27.47
_diffrn_reflns_theta_max 27.47
_exptl_absorpt_coefficient_mu 0.330
_exptl_absorpt_correction_type none
_exptl_crystal_colour orange
_exptl_crystal_density_diffrn 1.456
_exptl_crystal_density_method 'not measured'
_exptl_crystal_description block
_exptl_crystal_F_000 206.00
_exptl_crystal_size_max 0.50
_exptl_crystal_size_mid 0.20
_exptl_crystal_size_min 0.20
_refine_diff_density_max 0.33
_refine_diff_density_min -0.43
_refine_ls_extinction_method none
_refine_ls_goodness_of_fit_ref 1.049
_refine_ls_hydrogen_treatment refall
_refine_ls_number_parameters 119
_refine_ls_number_reflns 2059
_refine_ls_R_factor_gt 0.0469
_refine_ls_shift/su_max 0.0000
_refine_ls_structure_factor_coef Fsqd
_refine_ls_weighting_details 'w = 1/[\s^2^(Fo^2^)+(0.0923P)^2^+0.2010P] where P=(Fo^2^+2Fc^2^)/3'
_refine_ls_weighting_scheme calc
_refine_ls_wR_factor_ref 0.1571
_reflns_number_gt 1741
_reflns_number_total 2059
_reflns_threshold_expression F^2^>2.0\s(F^2^)
_cod_data_source_file 1267-3082.cff
_cod_data_source_block '_C16H16N2O6S2'
_cod_original_formula_sum 'C16 H16 N2 O6 S2 '
_cod_database_code 8102782

loop_
_symmetry_equiv_pos_site_id
_symmetry_equiv_pos_as_xyz
1 +X,+Y,+Z
2 -X,-Y,-Z

loop_
_atom_site_label
_atom_site_type_symbol
_atom_site_fract_x
_atom_site_fract_y
_atom_site_fract_z
_atom_site_U_iso_or_equiv
_atom_site_adp_type
_atom_site_occupancy
_atom_site_symmetry_multiplicity
_atom_site_calc_flag
_atom_site_refinement_flags
_atom_site_disorder_assembly
_atom_site_disorder_group
S(1) S 0.25277(11) 0.34796(6) 0.20961(6) 0.0468(2) Uani 1.00 1 d . . .
O(1) O 0.3099(3) 0.18611(18) 0.20629(17) 0.0545(4) Uani 1.00 1 d . . .
O(2) O 0.1569(4) 0.3603(2) 0.3479(2) 0.0669(5) Uani 1.00 1 d . . .
O(3) O 0.0999(4) 0.3546(2) 0.0894(2) 0.0707(5) Uani 1.00 1 d . . .
N(1) N 0.3964(4) 0.1485(2) 0.06814(19) 0.0500(4) Uani 1.00 1 d . . .
C(1) C 0.2136(5) -0.1752(3) 0.2208(2) 0.0597(6) Uani 1.00 1 d . . .
C(2) C 0.1990(5) -0.2564(3) 0.3397(3) 0.0687(7) Uani 1.00 1 d . . .
C(3) C 0.4043(6) -0.2326(3) 0.4300(2) 0.0610(6) Uani 1.00 1 d . . .
C(4) C 0.6277(6) -0.1279(3) 0.4043(3) 0.0719(8) Uani 1.00 1 d . . .
C(5) C 0.6465(5) -0.0440(3) 0.2867(3) 0.0654(7) Uani 1.00 1 d . . .
C(6) C 0.4382(4) -0.0678(2) 0.1942(2) 0.0408(4) Uani 1.00 1 d . . .
C(7) C 0.4541(4) 0.0241(2) 0.0699(2) 0.0431(4) Uani 1.00 1 d . . .
C(8) C 0.5618(5) 0.4704(3) 0.1971(3) 0.0654(7) Uani 1.00 1 d . . .
H(1) H 0.0714 -0.1934 0.1591 0.072 Uiso 1.00 1 c R . .
H(2) H 0.0457 -0.3284 0.3578 0.082 Uiso 1.00 1 c R . .
H(3) H 0.3920 -0.2880 0.5095 0.073 Uiso 1.00 1 c R . .
H(4) H 0.7694 -0.1121 0.4660 0.086 Uiso 1.00 1 c R . .
H(5) H 0.8001 0.0284 0.2702 0.078 Uiso 1.00 1 c R . .
H(8B) H 0.6361 0.5016 0.2908 0.079 Uiso 1.00 1 c R . .
H(8C) H 0.5513 0.5568 0.1498 0.079 Uiso 1.00 1 c R . .
H(8A) H 0.6682 0.4202 0.1436 0.079 Uiso 1.00 1 c R . .

loop_
_atom_site_aniso_label
_atom_site_aniso_U_11
_atom_site_aniso_U_22
_atom_site_aniso_U_33
_atom_site_aniso_U_12
_atom_site_aniso_U_13
_atom_site_aniso_U_23
S(1) 0.0526(3) 0.0428(3) 0.0491(3) 0.0190(2) 0.0153(2) 0.0069(2)
O(1) 0.0808(12) 0.0468(8) 0.0437(8) 0.0287(8) 0.0256(8) 0.0103(6)
O(2) 0.0917(14) 0.0558(10) 0.0599(10) 0.0302(9) 0.0382(10) 0.0083(8)
O(3) 0.0679(12) 0.0833(13) 0.0711(12) 0.0379(10) -0.0050(9) 0.0053(10)
N(1) 0.0685(12) 0.0495(10) 0.0383(9) 0.0260(9) 0.0192(8) 0.0065(7)
C(1) 0.0545(14) 0.0570(14) 0.0595(14) 0.0001(11) -0.0054(11) 0.0158(11)
C(2) 0.0648(16) 0.0566(15) 0.0739(17) -0.0055(12) 0.0047(13) 0.0255(13)
C(3) 0.0859(19) 0.0564(14) 0.0457(12) 0.0256(13) 0.0073(12) 0.0148(10)
C(4) 0.0728(18) 0.0787(19) 0.0614(16) 0.0148(15) -0.0144(13) 0.0149(14)
C(5) 0.0527(14) 0.0668(16) 0.0684(16) 0.0002(12) -0.0058(12) 0.0199(13)
C(6) 0.0475(11) 0.0386(10) 0.0380(9) 0.0152(8) 0.0095(8) 0.0015(7)
C(7) 0.0473(11) 0.0437(11) 0.0398(11) 0.0148(8) 0.0114(9) 0.0036(8)
C(8) 0.0626(16) 0.0585(15) 0.0707(17) 0.0093(12) 0.0153(13) 0.0069(12)

loop_
_atom_type_symbol
_atom_type_description
_atom_type_scat_dispersion_real
_atom_type_scat_dispersion_imag
_atom_type_scat_source
C C 0.003 0.002
;
International Tables for Crystallography
(1992, Vol. C, Tables 4.2.6.8 and 6.1.1.4)
;
H H 0.000 0.000
;
International Tables for Crystallography
(1992, Vol. C, Table 6.1.1.4)
;
N N 0.006 0.003
;
International Tables for Crystallography
(1992, Vol. C, Tables 4.2.6.8 and 6.1.1.4)
;
S S 0.125 0.123
;
International Tables for Crystallography
(1992, Vol. C, Tables 4.2.6.8 and 6.1.1.4)
;
O O 0.011 0.006
;
International Tables for Crystallography
(1992, Vol. C, Tables 4.2.6.8 and 6.1.1.4)
;

loop_
_geom_angle_atom_site_label_1
_geom_angle_atom_site_label_2
_geom_angle_atom_site_label_3
_geom_angle
_geom_angle_publ_flag
_geom_angle_site_symmetry_1
_geom_angle_site_symmetry_2
_geom_angle_site_symmetry_3
O(1) S(1) O(2) 101.81(11) yes . . .
O(1) S(1) O(3) 110.02(11) yes . . .
O(1) S(1) C(8) 102.25(13) yes . . .
O(2) S(1) O(3) 120.13(13) yes . . .
O(2) S(1) C(8) 110.98(12) yes . . .
O(3) S(1) C(8) 109.89(13) yes . . .
S(1) O(1) N(1) 110.25(13) yes . . .
O(1) N(1) C(7) 109.32(17) yes . . .
C(2) C(1) C(6) 119.9(2) yes . . .
C(1) C(2) C(3) 120.9(2) yes . . .
C(2) C(3) C(4) 119.8(2) yes . . .
C(3) C(4) C(5) 120.4(2) yes . . .
C(4) C(5) C(6) 120.2(2) yes . . .
C(1) C(6) C(5) 118.8(2) yes . . .
C(1) C(6) C(7) 120.5(2) yes . . .
C(5) C(6) C(7) 120.61(19) yes . . .
N(1) C(7) C(6) 126.10(19) yes . . .
N(1) C(7) C(7) 113.10(19) yes . . 2_655
C(6) C(7) C(7) 120.8(2) yes . . 2_655
C(2) C(1) H(1) 120.1 no . . .
C(6) C(1) H(1) 120.1 no . . .
C(1) C(2) H(2) 119.5 no . . .
C(3) C(2) H(2) 119.5 no . . .
C(2) C(3) H(3) 120.1 no . . .
C(4) C(3) H(3) 120.1 no . . .
C(3) C(4) H(4) 119.8 no . . .
C(5) C(4) H(4) 119.8 no . . .
C(4) C(5) H(5) 119.9 no . . .
C(6) C(5) H(5) 119.9 no . . .
S(1) C(8) H(8B) 109.5 no . . .
S(1) C(8) H(8C) 109.5 no . . .
S(1) C(8) H(8A) 109.5 no . . .
H(8B) C(8) H(8C) 109.5 no . . .
H(8B) C(8) H(8A) 109.5 no . . .
H(8C) C(8) H(8A) 109.5 no . . .

loop_
_geom_bond_atom_site_label_1
_geom_bond_atom_site_label_2
_geom_bond_distance
_geom_bond_publ_flag
_geom_bond_site_symmetry_1
_geom_bond_site_symmetry_2
S(1) O(1) 1.6175(19) yes . .
S(1) O(2) 1.413(2) yes . .
S(1) O(3) 1.413(2) yes . .
S(1) C(8) 1.743(2) yes . .
O(1) N(1) 1.438(2) yes . .
N(1) C(7) 1.281(3) yes . .
C(1) C(2) 1.384(4) yes . .
C(1) C(6) 1.372(3) yes . .
C(2) C(3) 1.352(4) yes . .
C(3) C(4) 1.352(4) yes . .
C(4) C(5) 1.386(4) yes . .
C(5) C(6) 1.377(3) yes . .
C(6) C(7) 1.485(3) yes . .
C(7) C(7) 1.493(2) yes . 2_655
C(1) H(1) 0.930 no . .
C(2) H(2) 0.930 no . .
C(3) H(3) 0.930 no . .
C(4) H(4) 0.930 no . .
C(5) H(5) 0.930 no . .
C(8) H(8B) 0.960 no . .
C(8) H(8C) 0.960 no . .
C(8) H(8A) 0.960 no . .

loop_
_geom_contact_atom_site_label_1
_geom_contact_atom_site_label_2
_geom_contact_distance
_geom_contact_publ_flag
_geom_contact_site_symmetry_1
_geom_contact_site_symmetry_2
O(2) C(2) 3.514(3) ? . 1_565
O(2) C(2) 3.558(3) ? . 2_556
O(3) C(1) 3.448(3) ? . 2_555
O(3) C(8) 3.498(4) ? . 1_455
O(3) C(8) 3.496(3) ? . 2_665
C(1) O(3) 3.448(3) ? . 2_555
C(2) O(2) 3.514(3) ? . 1_545
C(2) O(2) 3.558(3) ? . 2_556
C(4) C(4) 3.475(5) ? . 2_656
C(8) O(3) 3.498(4) ? . 1_655
C(8) O(3) 3.496(3) ? . 2_665
S(1) H(3) 3.428 ? . 2_656
S(1) H(5) 3.357 ? . 1_455
S(1) H(8A) 3.465 ? . 1_455
O(1) H(3) 3.068 ? . 2_656
O(1) H(4) 3.213 ? . 2_656
O(1) H(5) 2.816 ? . 1_455
O(2) H(2) 3.113 ? . 1_565
O(2) H(2) 2.986 ? . 2_556
O(2) H(3) 3.405 ? . 1_565
O(2) H(3) 3.169 ? . 2_556
O(2) H(3) 3.032 ? . 2_656
O(2) H(4) 3.102 ? . 2_656
O(2) H(5) 3.177 ? . 1_455
O(2) H(8B) 3.474 ? . 1_455
O(2) H(8A) 3.449 ? . 1_455
O(3) H(1) 2.703 ? . 2_555
O(3) H(5) 3.561 ? . 1_455
O(3) H(8C) 2.950 ? . 2_665
O(3) H(8A) 2.611 ? . 1_455
O(3) H(8A) 3.153 ? . 2_665
N(1) H(1) 3.434 ? . 2_555
N(1) H(8C) 3.485 ? . 2_665
C(1) H(4) 3.472 ? . 1_455
C(1) H(5) 3.322 ? . 1_455
C(1) H(8C) 3.509 ? . 1_545
C(2) H(4) 3.183 ? . 1_455
C(2) H(8B) 3.238 ? . 1_445
C(2) H(8C) 3.359 ? . 1_545
C(3) H(8B) 3.271 ? . 1_545
C(3) H(8C) 3.407 ? . 1_545
C(4) H(1) 3.478 ? . 1_655
C(4) H(2) 3.319 ? . 1_655
C(4) H(4) 3.543 ? . 2_756
C(4) H(8B) 3.550 ? . 1_545
C(4) H(8C) 3.587 ? . 1_545
C(5) H(1) 3.195 ? . 1_655
C(5) H(3) 3.580 ? . 2_656
C(8) H(1) 3.574 ? . 1_665
C(8) H(2) 3.071 ? . 1_665
C(8) H(3) 3.385 ? . 2_656
C(8) H(8C) 3.302 ? . 2_665
H(1) O(3) 2.703 ? . 2_555
H(1) N(1) 3.434 ? . 2_555
H(1) C(4) 3.478 ? . 1_455
H(1) C(5) 3.195 ? . 1_455
H(1) C(8) 3.574 ? . 1_445
H(1) H(4) 3.465 ? . 1_455
H(1) H(5) 2.984 ? . 1_455
H(1) H(8B) 3.441 ? . 1_445
H(1) H(8C) 3.093 ? . 1_445
H(2) O(2) 3.113 ? . 1_545
H(2) O(2) 2.986 ? . 2_556
H(2) C(4) 3.319 ? . 1_455
H(2) C(8) 3.071 ? . 1_445
H(2) H(4) 2.954 ? . 1_455
H(2) H(8B) 2.379 ? . 1_445
H(2) H(8C) 3.187 ? . 1_445
H(2) H(8A) 3.212 ? . 1_445
H(3) S(1) 3.428 ? . 2_656
H(3) O(1) 3.068 ? . 2_656
H(3) O(2) 3.405 ? . 1_545
H(3) O(2) 3.169 ? . 2_556
H(3) O(2) 3.032 ? . 2_656
H(3) C(5) 3.580 ? . 2_656
H(3) C(8) 3.385 ? . 2_656
H(3) H(5) 3.456 ? . 2_656
H(3) H(8B) 3.275 ? . 1_545
H(3) H(8B) 2.803 ? . 2_656
H(3) H(8A) 3.554 ? . 2_656
H(4) O(1) 3.213 ? . 2_656
H(4) O(2) 3.102 ? . 2_656
H(4) C(1) 3.472 ? . 1_655
H(4) C(2) 3.183 ? . 1_655
H(4) C(4) 3.543 ? . 2_756
H(4) H(1) 3.465 ? . 1_655
H(4) H(2) 2.954 ? . 1_655
H(4) H(4) 2.797 ? . 2_756
H(4) H(5) 3.293 ? . 2_756
H(5) S(1) 3.357 ? . 1_655
H(5) O(1) 2.816 ? . 1_655
H(5) O(2) 3.177 ? . 1_655
H(5) O(3) 3.561 ? . 1_655
H(5) C(1) 3.322 ? . 1_655
H(5) H(1) 2.984 ? . 1_655
H(5) H(3) 3.456 ? . 2_656
H(5) H(4) 3.293 ? . 2_756
H(8B) O(2) 3.474 ? . 1_655
H(8B) C(2) 3.238 ? . 1_665
H(8B) C(3) 3.271 ? . 1_565
H(8B) C(4) 3.550 ? . 1_565
H(8B) H(1) 3.441 ? . 1_665
H(8B) H(2) 2.379 ? . 1_665
H(8B) H(3) 3.275 ? . 1_565
H(8B) H(3) 2.803 ? . 2_656
H(8C) O(3) 2.950 ? . 2_665
H(8C) N(1) 3.485 ? . 2_665
H(8C) C(1) 3.509 ? . 1_565
H(8C) C(2) 3.359 ? . 1_565
H(8C) C(3) 3.407 ? . 1_565
H(8C) C(4) 3.587 ? . 1_565
H(8C) C(8) 3.302 ? . 2_665
H(8C) H(1) 3.093 ? . 1_665
H(8C) H(2) 3.187 ? . 1_665
H(8C) H(8C) 2.940 ? . 2_665
H(8C) H(8A) 3.048 ? . 2_665
H(8A) S(1) 3.465 ? . 1_655
H(8A) O(2) 3.449 ? . 1_655
H(8A) O(3) 2.611 ? . 1_655
H(8A) O(3) 3.153 ? . 2_665
H(8A) H(2) 3.212 ? . 1_665
H(8A) H(3) 3.554 ? . 2_656
H(8A) H(8C) 3.048 ? . 2_665

loop_
_geom_torsion_atom_site_label_1
_geom_torsion_atom_site_label_2
_geom_torsion_atom_site_label_3
_geom_torsion_atom_site_label_4
_geom_torsion
_geom_torsion_publ_flag
_geom_torsion_site_symmetry_1
_geom_torsion_site_symmetry_2
_geom_torsion_site_symmetry_3
_geom_torsion_site_symmetry_4
O(2) S(1) O(1) N(1) 176.60(14) ? . . . .
O(3) S(1) O(1) N(1) 48.14(17) ? . . . .
C(8) S(1) O(1) N(1) -68.59(17) ? . . . .
S(1) O(1) N(1) C(7) 176.50(15) ? . . . .
O(1) N(1) C(7) C(6) -0.6(2) ? . . . .
O(1) N(1) C(7) C(7) 179.89(16) ? . . . 2_655
C(2) C(1) C(6) C(5) 0.5(4) ? . . . .
C(2) C(1) C(6) C(7) -177.8(2) ? . . . .
C(6) C(1) C(2) C(3) -0.6(4) ? . . . .
C(1) C(2) C(3) C(4) 0.0(3) ? . . . .
C(2) C(3) C(4) C(5) 0.6(5) ? . . . .
C(3) C(4) C(5) C(6) -0.6(5) ? . . . .
C(4) C(5) C(6) C(1) 0.1(3) ? . . . .
C(4) C(5) C(6) C(7) 178.4(2) ? . . . .
C(1) C(6) C(7) N(1) 88.6(2) ? . . . .
C(1) C(6) C(7) C(7) -91.9(2) ? . . . 2_655
C(5) C(6) C(7) N(1) -89.7(3) ? . . . .
C(5) C(6) C(7) C(7) 89.7(2) ? . . . 2_655
N(1) C(7) C(7) C(6) -0.5(2) ? . . 2_655 2_655
C(6) C(7) C(7) N(1) 0.5(2) ? . . 2_655 2_655
